data_7034481
loop_
_publ_author_name
'Shi, Pengfei'
'Jiang, Qin'
'Zhao, Xuesong'
'Zhang, Qiong'
'Tian, Yupeng'

_publ_section_title
;
 Study of the one-photon and two-photon properties of two water-soluble
 terpyridines and their zinc complexes.
;
_journal_issue 17
_journal_name_full 'Dalton transactions (Cambridge, England : 2003)'
_journal_page_first 8041
_journal_page_last 8048
_journal_paper_doi 10.1039/c5dt00449g
_journal_volume 44
_journal_year 2015
_chemical_formula_moiety 'C25 H24 N4 O2'
_chemical_formula_sum 'C25 H24 N4 O2'
_chemical_formula_weight 412.48
_chemical_name_systematic
;
?
;
_space_group_IT_number 110
_symmetry_cell_setting tetragonal
_symmetry_space_group_name_Hall 'I 4bw -2c'
_symmetry_space_group_name_H-M 'I 41 c d'
_atom_sites_solution_hydrogens geom
_atom_sites_solution_primary direct
_atom_sites_solution_secondary difmap
_audit_block_doi 10.5517/ccxq3pd
_audit_creation_method SHELXL-97
_audit_update_record
;
2011-11-24 deposited with the CCDC.
2015-03-19 downloaded from the CCDC.
;
_cell_angle_alpha 90.00
_cell_angle_beta 90.00
_cell_angle_gamma 90.00
_cell_formula_units_Z 8
_cell_length_a 11.9604(9)
_cell_length_b 11.9604(9)
_cell_length_c 29.871(4)
_cell_measurement_temperature 296(2)
_cell_volume 4273.1(7)
_computing_cell_refinement 'Bruker SMART'
_computing_data_collection 'Bruker SMART'
_computing_data_reduction 'Bruker SAINT'
_computing_molecular_graphics 'Bruker SHELXTL'
_computing_publication_material 'Bruker SHELXTL'
_computing_structure_refinement 'Bruker SHELXTL'
_computing_structure_solution 'Bruker SHELXTL'
_diffrn_ambient_temperature 296(2)
_diffrn_measured_fraction_theta_full 0.999
_diffrn_measured_fraction_theta_max 0.999
_diffrn_measurement_device_type 'CCD area detector'
_diffrn_measurement_method 'phi and omega scans'
_diffrn_radiation_monochromator graphite
_diffrn_radiation_source 'sealed tube'
_diffrn_radiation_type MoK\a
_diffrn_radiation_wavelength 0.71073
_diffrn_reflns_av_R_equivalents 0.0367
_diffrn_reflns_av_sigmaI/netI 0.0266
_diffrn_reflns_limit_h_max 14
_diffrn_reflns_limit_h_min -13
_diffrn_reflns_limit_k_max 14
_diffrn_reflns_limit_k_min -11
_diffrn_reflns_limit_l_max 35
_diffrn_reflns_limit_l_min -35
_diffrn_reflns_number 10051
_diffrn_reflns_theta_full 25.02
_diffrn_reflns_theta_max 25.02
_diffrn_reflns_theta_min 2.73
_exptl_absorpt_coefficient_mu 0.083
_exptl_absorpt_correction_type none
_exptl_crystal_colour yellow
_exptl_crystal_density_diffrn 1.282
_exptl_crystal_density_method 'not measured'
_exptl_crystal_description block
_exptl_crystal_F_000 1744
_exptl_crystal_size_max 0.20
_exptl_crystal_size_mid 0.15
_exptl_crystal_size_min 0.10
_refine_diff_density_max 0.268
_refine_diff_density_min -0.389
_refine_diff_density_rms 0.041
_refine_ls_abs_structure_details 'Flack H D (1983), Acta Cryst. A39, 876-881'
_refine_ls_abs_structure_Flack 2(5)
_refine_ls_extinction_coef 0.0011(6)
_refine_ls_extinction_expression Fc^*^=kFc[1+0.001xFc^2^\l^3^/sin(2\q)]^-1/4^
_refine_ls_extinction_method SHELXL
_refine_ls_goodness_of_fit_ref 1.025
_refine_ls_hydrogen_treatment constr
_refine_ls_matrix_type full
_refine_ls_number_parameters 172
_refine_ls_number_reflns 1887
_refine_ls_number_restraints 1
_refine_ls_restrained_S_all 1.025
_refine_ls_R_factor_all 0.0970
_refine_ls_R_factor_gt 0.0640
_refine_ls_shift/su_max 0.001
_refine_ls_shift/su_mean 0.000
_refine_ls_structure_factor_coef Fsqd
_refine_ls_weighting_details 'calc w=1/[\s^2^(Fo^2^)+(0.1356P)^2^+0.3655P] where P=(Fo^2^+2Fc^2^)/3'
_refine_ls_weighting_scheme calc
_refine_ls_wR_factor_gt 0.1813
_refine_ls_wR_factor_ref 0.2162
_reflns_number_gt 1194
_reflns_number_total 1887
_reflns_threshold_expression >2sigma(I)
_cod_data_source_file c5dt00449g2.cif
_cod_data_source_block 1
_cod_depositor_comments
;
The following automatic conversions were performed:

'_symmetry_cell_setting' value 'Tetragonal' changed to 'tetragonal'
according to
/usr/data/users/saulius/crontab/automatic-downloads/rss-feeds/RSC/lib/dictionaries/cif_core.dic
dictionary named 'cif_core.dic' version 2.4.2 from 2011-04-26.

Automatic conversion script
Id: cif_fix_values 3105 2015-03-04 15:46:00Z robertas 

 Adding full bibliography for 7034481--7034484.cif.
;
_cod_original_cell_volume 4273.0(8)
_cod_original_sg_symbol_H-M 'I4(1)cd '
_cod_database_code 7034481

loop_
_symmetry_equiv_pos_as_xyz
'x, y, z'
'-x+1/2, -y+1/2, z+1/2'
'-y, x+1/2, z+1/4'
'y+1/2, -x, z+3/4'
'x, -y, z+1/2'
'-x+1/2, y+1/2, z'
'-y, -x+1/2, z+3/4'
'y+1/2, x, z+1/4'
'x+1/2, y+1/2, z+1/2'
'-x+1, -y+1, z+1'
'-y+1/2, x+1, z+3/4'
'y+1, -x+1/2, z+5/4'
'x+1/2, -y+1/2, z+1'
'-x+1, y+1, z+1/2'
'-y+1/2, -x+1, z+5/4'
'y+1, x+1/2, z+3/4'

loop_
_atom_site_label
_atom_site_type_symbol
_atom_site_fract_x
_atom_site_fract_y
_atom_site_fract_z
_atom_site_U_iso_or_equiv
_atom_site_adp_type
_atom_site_occupancy
_atom_site_symmetry_multiplicity
_atom_site_calc_flag
_atom_site_refinement_flags
_atom_site_disorder_assembly
_atom_site_disorder_group
N1 N 0.5000 0.0000 0.20072(18) 0.0714(12) Uani 1 2 d S . .
N2 N 0.2669(3) 0.1831(3) 0.21870(15) 0.0904(12) Uani 1 1 d . . .
N3 N 0.5000 0.0000 0.4860(2) 0.133(3) Uani 1 2 d S . .
O1 O 0.320(3) 0.206(3) 0.5412(9) 0.131(7) Uani 0.59(4) 1 d P A 1
H1 H 0.2821 0.2325 0.5208 0.196 Uiso 0.59(4) 1 calc PR A 1
O1' O 0.314(5) 0.163(4) 0.5514(13) 0.131(9) Uani 0.41(4) 1 d P A 2
H1' H 0.2724 0.1979 0.5348 0.157 Uiso 0.41(4) 1 calc PR A 2
C1 C 0.1890(4) 0.2386(5) 0.1943(2) 0.1072(17) Uani 1 1 d . . .
H1A H 0.1398 0.2862 0.2091 0.129 Uiso 1 1 calc R . .
C2 C 0.1799(5) 0.2274(5) 0.1488(2) 0.1102(18) Uani 1 1 d . . .
H2 H 0.1254 0.2669 0.1332 0.132 Uiso 1 1 calc R . .
C3 C 0.2501(5) 0.1591(6) 0.1269(2) 0.1141(19) Uani 1 1 d . . .
H3 H 0.2459 0.1515 0.0960 0.137 Uiso 1 1 calc R . .
C4 C 0.3278(4) 0.1010(4) 0.15091(18) 0.0998(16) Uani 1 1 d . . .
H4 H 0.3764 0.0524 0.1364 0.120 Uiso 1 1 calc R . .
C5 C 0.3345(4) 0.1143(4) 0.19668(16) 0.0797(12) Uani 1 1 d . . .
C6 C 0.4221(3) 0.0551(3) 0.22375(14) 0.0703(12) Uani 1 1 d . . .
C7 C 0.4186(3) 0.0552(3) 0.27029(14) 0.0679(11) Uani 1 1 d . . .
H7 H 0.3612 0.0926 0.2850 0.082 Uiso 1 1 calc R . .
C8 C 0.5000 0.0000 0.2948(2) 0.0647(14) Uani 1 2 d S . .
C9 C 0.5000 0.0000 0.3445(2) 0.0709(15) Uani 1 2 d S . .
C10 C 0.4313(4) 0.0692(4) 0.36912(15) 0.0800(14) Uani 1 1 d . A .
H10 H 0.3841 0.1181 0.3540 0.096 Uiso 1 1 calc R . .
C11 C 0.4298(4) 0.0690(4) 0.41481(16) 0.0874(14) Uani 1 1 d . . .
H11 H 0.3806 0.1161 0.4298 0.105 Uiso 1 1 calc R A .
C12 C 0.5000 0.0000 0.4393(2) 0.093(2) Uani 1 2 d S . .
C13 C 0.3891(13) 0.0354(13) 0.5084(6) 0.094(4) Uani 0.59(4) 1 d P A 1
H13A H 0.3274 0.0341 0.4873 0.113 Uiso 0.59(4) 1 calc PR A 1
H13B H 0.3713 -0.0120 0.5338 0.113 Uiso 0.59(4) 1 calc PR A 1
C14 C 0.4164(18) 0.1527(15) 0.5229(5) 0.102(7) Uani 0.59(4) 1 d P A 1
H14A H 0.4752 0.1509 0.5453 0.122 Uiso 0.59(4) 1 calc PR A 1
H14B H 0.4433 0.1952 0.4975 0.122 Uiso 0.59(4) 1 calc PR A 1
C13' C 0.473(2) 0.1090(19) 0.5091(7) 0.095(8) Uani 0.41(4) 1 d P A 2
H13C H 0.4658 0.1708 0.4883 0.114 Uiso 0.41(4) 1 calc PR A 2
H13D H 0.5265 0.1276 0.5323 0.114 Uiso 0.41(4) 1 calc PR A 2
C14' C 0.3613(19) 0.072(3) 0.5279(10) 0.098(8) Uani 0.41(4) 1 d P A 2
H14C H 0.3119 0.0488 0.5038 0.118 Uiso 0.41(4) 1 calc PR A 2
H14D H 0.3716 0.0086 0.5479 0.118 Uiso 0.41(4) 1 calc PR A 2

loop_
_atom_site_aniso_label
_atom_site_aniso_U_11
_atom_site_aniso_U_22
_atom_site_aniso_U_33
_atom_site_aniso_U_23
_atom_site_aniso_U_13
_atom_site_aniso_U_12
N1 0.070(3) 0.075(3) 0.069(3) 0.000 0.000 -0.011(2)
N2 0.076(2) 0.099(3) 0.097(3) 0.033(2) -0.003(2) 0.004(2)
N3 0.170(7) 0.160(7) 0.068(4) 0.000 0.000 0.076(6)
O1 0.149(9) 0.18(2) 0.067(10) -0.021(9) 0.023(8) 0.016(14)
O1' 0.149(12) 0.18(3) 0.067(15) -0.021(13) 0.023(11) 0.016(18)
C1 0.081(3) 0.114(4) 0.127(5) 0.040(4) -0.003(3) 0.004(3)
C2 0.096(4) 0.121(4) 0.114(5) 0.054(4) -0.028(3) -0.010(3)
C3 0.113(4) 0.139(5) 0.090(4) 0.037(3) -0.018(3) -0.007(4)
C4 0.104(3) 0.107(3) 0.088(4) 0.026(3) -0.019(3) -0.007(3)
C5 0.078(3) 0.084(3) 0.077(3) 0.025(2) -0.008(2) -0.011(2)
C6 0.064(2) 0.077(3) 0.070(3) 0.0128(19) -0.0038(19) -0.0087(19)
C7 0.068(2) 0.071(2) 0.064(3) 0.0088(18) 0.0016(18) 0.0077(18)
C8 0.064(3) 0.068(3) 0.062(3) 0.000 0.000 0.004(3)
C9 0.076(3) 0.070(3) 0.067(4) 0.000 0.000 0.008(3)
C10 0.086(3) 0.085(3) 0.068(3) 0.006(2) 0.005(2) 0.021(2)
C11 0.102(3) 0.093(3) 0.068(3) 0.002(2) 0.009(2) 0.031(3)
C12 0.118(5) 0.104(5) 0.057(4) 0.000 0.000 0.033(4)
C13 0.117(8) 0.100(8) 0.064(7) -0.004(6) 0.012(6) 0.004(6)
C14 0.122(13) 0.117(10) 0.066(6) -0.027(6) 0.002(7) -0.013(9)
C13' 0.112(14) 0.105(12) 0.068(9) -0.012(7) 0.008(9) 0.008(10)
C14' 0.115(11) 0.111(15) 0.069(13) 0.012(11) 0.014(10) -0.005(11)

loop_
_atom_type_symbol
_atom_type_description
_atom_type_scat_dispersion_real
_atom_type_scat_dispersion_imag
_atom_type_scat_source
C C 0.0033 0.0016 'International Tables Vol C Tables 4.2.6.8 and 6.1.1.4'
H H 0.0000 0.0000 'International Tables Vol C Tables 4.2.6.8 and 6.1.1.4'
N N 0.0061 0.0033 'International Tables Vol C Tables 4.2.6.8 and 6.1.1.4'
O O 0.0106 0.0060 'International Tables Vol C Tables 4.2.6.8 and 6.1.1.4'

loop_
_citation_id
_citation_doi
_citation_year
1 10.1016/j.cclet.2014.01.049 2014

loop_
_geom_angle_atom_site_label_1
_geom_angle_atom_site_label_2
_geom_angle_atom_site_label_3
_geom_angle
_geom_angle_site_symmetry_1
_geom_angle_site_symmetry_3
C6 N1 C6 117.8(5) . 10_544
C5 N2 C1 117.1(5) . .
C12 N3 C13' 117.2(6) . .
C12 N3 C13' 117.2(6) . 10_544
C13' N3 C13' 125.6(12) . 10_544
C12 N3 C13 115.7(6) . .
C13' N3 C13 51.8(7) . .
C13' N3 C13 102.8(9) 10_544 .
C12 N3 C13 115.7(6) . 10_544
C13' N3 C13 102.8(9) . 10_544
C13' N3 C13 51.8(7) 10_544 10_544
C13 N3 C13 128.6(12) . 10_544
C14 O1 H1 109.5 . .
C14' O1' H1' 109.5 . .
N2 C1 C2 122.7(6) . .
N2 C1 H1A 118.7 . .
C2 C1 H1A 118.7 . .
C3 C2 C1 119.5(5) . .
C3 C2 H2 120.2 . .
C1 C2 H2 120.2 . .
C2 C3 C4 118.7(6) . .
C2 C3 H3 120.6 . .
C4 C3 H3 120.6 . .
C3 C4 C5 120.2(6) . .
C3 C4 H4 119.9 . .
C5 C4 H4 119.9 . .
N2 C5 C4 121.8(4) . .
N2 C5 C6 116.8(4) . .
C4 C5 C6 121.4(4) . .
N1 C6 C7 122.5(4) . .
N1 C6 C5 116.3(4) . .
C7 C6 C5 121.2(4) . .
C8 C7 C6 120.5(4) . .
C8 C7 H7 119.8 . .
C6 C7 H7 119.8 . .
C7 C8 C7 116.1(5) . 10_544
C7 C8 C9 121.9(3) . .
C7 C8 C9 121.9(3) 10_544 .
C10 C9 C10 115.5(6) . 10_544
C10 C9 C8 122.3(3) . .
C10 C9 C8 122.3(3) 10_544 .
C11 C10 C9 122.7(5) . .
C11 C10 H10 118.7 . .
C9 C10 H10 118.7 . .
C10 C11 C12 121.4(4) . .
C10 C11 H11 119.3 . .
C12 C11 H11 119.3 . .
C11 C12 C11 116.3(6) . 10_544
C11 C12 N3 121.9(3) . .
C11 C12 N3 121.9(3) 10_544 .
C14 C13 N3 101.2(14) . .
C14 C13 H13A 111.5 . .
N3 C13 H13A 111.5 . .
C14 C13 H13B 111.5 . .
N3 C13 H13B 111.5 . .
H13A C13 H13B 109.3 . .
O1 C14 C13 110(3) . .
O1 C14 H14A 109.6 . .
C13 C14 H14A 109.6 . .
O1 C14 H14B 109.6 . .
C13 C14 H14B 109.6 . .
H14A C14 H14B 108.1 . .
N3 C13' C14' 96(2) . .
N3 C13' H13C 112.6 . .
C14' C13' H13C 112.6 . .
N3 C13' H13D 112.6 . .
C14' C13' H13D 112.6 . .
H13C C13' H13D 110.1 . .
O1' C14' C13' 108(4) . .
O1' C14' H14C 110.2 . .
C13' C14' H14C 110.2 . .
O1' C14' H14D 110.2 . .
C13' C14' H14D 110.2 . .
H14C C14' H14D 108.5 . .

loop_
_geom_bond_atom_site_label_1
_geom_bond_atom_site_label_2
_geom_bond_distance
_geom_bond_site_symmetry_2
N1 C6 1.333(5) .
N1 C6 1.333(5) 10_544
N2 C5 1.328(6) .
N2 C1 1.356(6) .
N3 C12 1.394(10) .
N3 C13' 1.51(3) .
N3 C13' 1.51(3) 10_544
N3 C13 1.55(2) .
N3 C13 1.55(2) 10_544
O1 C14 1.43(4) .
O1 H1 0.8200 .
O1' C14' 1.42(7) .
O1' H1' 0.8200 .
C1 C2 1.372(9) .
C1 H1A 0.9300 .
C2 C3 1.341(9) .
C2 H2 0.9300 .
C3 C4 1.364(8) .
C3 H3 0.9300 .
C4 C5 1.379(6) .
C4 H4 0.9300 .
C5 C6 1.501(6) .
C6 C7 1.391(6) .
C7 C8 1.386(5) .
C7 H7 0.9300 .
C8 C7 1.386(5) 10_544
C8 C9 1.483(8) .
C9 C10 1.379(6) .
C9 C10 1.379(6) 10_544
C10 C11 1.365(6) .
C10 H10 0.9300 .
C11 C12 1.386(6) .
C11 H11 0.9300 .
C12 C11 1.386(6) 10_544
C13 C14 1.50(3) .
C13 H13A 0.9700 .
C13 H13B 0.9700 .
C14 H14A 0.9700 .
C14 H14B 0.9700 .
C13' C14' 1.52(4) .
C13' H13C 0.9700 .
C13' H13D 0.9700 .
C14' H14C 0.9700 .
C14' H14D 0.9700 .

loop_
_geom_torsion_atom_site_label_1
_geom_torsion_atom_site_label_2
_geom_torsion_atom_site_label_3
_geom_torsion_atom_site_label_4
_geom_torsion
_geom_torsion_site_symmetry_1
_geom_torsion_site_symmetry_4
C5 N2 C1 C2 -1.2(7) . .
N2 C1 C2 C3 0.1(8) . .
C1 C2 C3 C4 1.1(9) . .
C2 C3 C4 C5 -1.0(8) . .
C1 N2 C5 C4 1.2(6) . .
C1 N2 C5 C6 178.7(4) . .
C3 C4 C5 N2 -0.1(7) . .
C3 C4 C5 C6 -177.5(5) . .
C6 N1 C6 C7 -1.1(2) 10_544 .
C6 N1 C6 C5 -178.9(4) 10_544 .
N2 C5 C6 N1 -170.0(3) . .
C4 C5 C6 N1 7.5(5) . .
N2 C5 C6 C7 12.2(5) . .
C4 C5 C6 C7 -170.3(4) . .
N1 C6 C7 C8 2.3(5) . .
C5 C6 C7 C8 179.9(3) . .
C6 C7 C8 C7 -1.1(2) . 10_544
C6 C7 C8 C9 178.9(2) . .
C7 C8 C9 C10 -11.1(3) . .
C7 C8 C9 C10 168.9(3) 10_544 .
C7 C8 C9 C10 168.9(3) . 10_544
C7 C8 C9 C10 -11.1(3) 10_544 10_544
C10 C9 C10 C11 -0.8(3) 10_544 .
C8 C9 C10 C11 179.2(3) . .
C9 C10 C11 C12 1.5(6) . .
C10 C11 C12 C11 -0.7(3) . 10_544
C10 C11 C12 N3 179.3(3) . .
C13' N3 C12 C11 -31.6(10) . .
C13' N3 C12 C11 148.4(10) 10_544 .
C13 N3 C12 C11 26.8(6) . .
C13 N3 C12 C11 -153.2(6) 10_544 .
C13' N3 C12 C11 148.4(10) . 10_544
C13' N3 C12 C11 -31.6(10) 10_544 10_544
C13 N3 C12 C11 -153.2(6) . 10_544
C13 N3 C12 C11 26.8(6) 10_544 10_544
C12 N3 C13 C14 -103.4(8) . .
C13' N3 C13 C14 2.1(9) . .
C13' N3 C13 C14 127.6(11) 10_544 .
C13 N3 C13 C14 76.6(8) 10_544 .
N3 C13 C14 O1 174.5(13) . .
C12 N3 C13' C14' 111.4(9) . .
C13' N3 C13' C14' -68.6(9) 10_544 .
C13 N3 C13' C14' 8.9(9) . .
C13 N3 C13' C14' -120.5(10) 10_544 .
N3 C13' C14' O1' -179(2) . .
